data_1545213
loop_
_publ_author_name
'Huang, Xing-Hao'
'Tao, Ling-Xue'
'Ke, Chang-Qiang'
'Tang, Chunping'
'Zhang, Hai-Yan'
'Ye, Yang'
'Lin, Li-Gen'
'Yao, Sheng'

_publ_section_title
;
 Taxodikaloids A and B, Two Dimeric Abietane-Type Diterpenoids from
 Taxodium ascendens Possessing an Oxazoline Ring Linkage.
;
_journal_issue 3
_journal_name_full 'Organic letters'
_journal_page_first 556
_journal_page_last 559
_journal_paper_doi 10.1021/acs.orglett.6b03597
_journal_volume 19
_journal_year 2017
_chemical_absolute_configuration rmad
_chemical_formula_moiety 'C40 H49 N O6'
_chemical_formula_sum 'C40 H49 N O6'
_chemical_formula_weight 639.80
_space_group_crystal_system orthorhombic
_space_group_IT_number 18
_space_group_name_Hall 'P 2 2ab'
_space_group_name_H-M_alt 'P 21 21 2'
_symmetry_space_group_name_Hall 'P 2 2ab'
_symmetry_space_group_name_H-M 'P 21 21 2'
_atom_sites_solution_hydrogens mixed
_atom_sites_solution_primary direct
_audit_creation_date 2016-03-21
_audit_creation_method
;
Olex2 1.2
(compiled 2016.02.19 svn.r3266 for OlexSys, GUI svn.r5155)
;
_cell_angle_alpha 90
_cell_angle_beta 90
_cell_angle_gamma 90
_cell_formula_units_Z 2
_cell_length_a 12.0745(3)
_cell_length_b 23.3538(7)
_cell_length_c 5.9816(2)
_cell_measurement_reflns_used 9988
_cell_measurement_temperature 296
_cell_measurement_theta_max 68.05
_cell_measurement_theta_min 3.79
_cell_volume 1686.72(9)
_computing_cell_refinement 'SAINT v8.34A (Bruker, 2013)'
_computing_data_collection 'CrystalClear (Rigaku Inc., 2007)'
_computing_data_reduction 'SAINT v8.34A (Bruker, 2013)'
_computing_molecular_graphics 'Olex2 (Dolomanov et al., 2009)'
_computing_publication_material 'Olex2 (Dolomanov et al., 2009)'
_computing_structure_refinement 'ShelXL (Sheldrick, 2015)'
_computing_structure_solution
;
????
;
_diffrn_ambient_temperature 296
_diffrn_detector_area_resol_mean 28.5714
_diffrn_measured_fraction_theta_full 0.998
_diffrn_measured_fraction_theta_max 0.998
_diffrn_measurement_details
;
scan:
    Number of images: 340
               Slice: -110.0000 - 60.0000
         Image width: 0.5000
            Exp time: 16.0000
       Rotation axis: Omega
               Omega: 0.0000
                 Chi: 45.0000
                 Phi: 270.0000
                 XTD: 45.3038
              2theta: -20.1830
;
_diffrn_measurement_device
;
Saturn724+ (2x2 bin mode)
;
_diffrn_measurement_device_details
;
AFC10: Fixed Chi 2 circle
;
_diffrn_measurement_device_type 'CCD area detector'
_diffrn_measurement_method 'phi and omega scans'
_diffrn_orient_matrix_type d*Trek
_diffrn_orient_matrix_UB_11 -0.0416
_diffrn_orient_matrix_UB_12 -0.0191
_diffrn_orient_matrix_UB_13 0.0361
_diffrn_orient_matrix_UB_21 0.0301
_diffrn_orient_matrix_UB_22 -0.0492
_diffrn_orient_matrix_UB_23 0.0086
_diffrn_orient_matrix_UB_31 0.0196
_diffrn_orient_matrix_UB_32 0.0176
_diffrn_orient_matrix_UB_33 0.0318
_diffrn_radiation_detector CCD
_diffrn_radiation_monochromator graphite
_diffrn_radiation_type CuK\a
_diffrn_radiation_wavelength 1.54184
_diffrn_reflns_av_R_equivalents 0.0349
_diffrn_reflns_av_unetI/netI 0.0168
_diffrn_reflns_Laue_measured_fraction_full 0.998
_diffrn_reflns_Laue_measured_fraction_max 0.998
_diffrn_reflns_limit_h_max 14
_diffrn_reflns_limit_h_min -14
_diffrn_reflns_limit_k_max 28
_diffrn_reflns_limit_k_min -28
_diffrn_reflns_limit_l_max 6
_diffrn_reflns_limit_l_min -7
_diffrn_reflns_number 23666
_diffrn_reflns_point_group_measured_fraction_full 0.997
_diffrn_reflns_point_group_measured_fraction_max 0.997
_diffrn_reflns_theta_full 67.684
_diffrn_reflns_theta_max 68.295
_diffrn_reflns_theta_min 3.785
_diffrn_source 'Rotating Anode'
_diffrn_source_current 24.0000
_diffrn_source_power 1.2000
_diffrn_source_voltage 50.0000
_exptl_absorpt_coefficient_mu 0.667
_exptl_absorpt_correction_T_max 0.1665
_exptl_absorpt_correction_T_min 0.0701
_exptl_absorpt_correction_type multi-scan
_exptl_absorpt_process_details
;
SADABS-2014/5 (Bruker,2014/5) was used for absorption correction.
wR2(int) was 0.0970 before and 0.0603 after correction.
The Ratio of minimum to maximum transmission is 0.4210.
The \l/2 correction factor is 0.00150.
;
_exptl_crystal_colour Colorless
_exptl_crystal_density_diffrn 1.260
_exptl_crystal_description Prism
_exptl_crystal_F_000 688
_exptl_crystal_size_max 0.39
_exptl_crystal_size_mid 0.32
_exptl_crystal_size_min 0.3
_refine_diff_density_max 0.432
_refine_diff_density_min -0.415
_refine_diff_density_rms 0.045
_refine_ls_abs_structure_details
;
 Flack x determined using 1030 quotients [(I+)-(I-)]/[(I+)+(I-)]
 (Parsons, Flack and Wagner, Acta Cryst. B69 (2013) 249-259).
;
_refine_ls_abs_structure_Flack 0.21(8)
_refine_ls_extinction_method none
_refine_ls_goodness_of_fit_ref 1.079
_refine_ls_hydrogen_treatment mixed
_refine_ls_matrix_type full
_refine_ls_number_parameters 252
_refine_ls_number_reflns 3093
_refine_ls_number_restraints 16
_refine_ls_restrained_S_all 1.123
_refine_ls_R_factor_all 0.0795
_refine_ls_R_factor_gt 0.0733
_refine_ls_shift/su_max 0.000
_refine_ls_shift/su_mean 0.000
_refine_ls_structure_factor_coef Fsqd
_refine_ls_weighting_details 'w=1/[\s^2^(Fo^2^)+(0.1084P)^2^+0.8653P] where P=(Fo^2^+2Fc^2^)/3'
_refine_ls_weighting_scheme calc
_refine_ls_wR_factor_gt 0.2051
_refine_ls_wR_factor_ref 0.2116
_reflns_Friedel_coverage 0.700
_reflns_Friedel_fraction_full 0.997
_reflns_Friedel_fraction_max 0.997
_reflns_number_gt 2785
_reflns_number_total 3093
_reflns_threshold_expression 'I > 2\s(I)'
_cod_data_source_file ol6b03597_si_002.cif
_cod_data_source_block 160308yws_0m_pl
_cod_database_code 1545213
_shelx_space_group_comment
;
The symmetry employed for this shelxl refinement is uniquely defined
by the following loop, which should always be used as a source of
symmetry information in preference to the above space-group names.
They are only intended as comments.
;
_diffrn_number_total 2330
_olex2_refinement_description
;
1. Fixed Uiso
 At 1.2 times of:
  All C(H) groups, All C(H,H) groups
 At 1.5 times of:
  All C(H,H,H) groups
2. Restrained distances
 C7-C6
 1.52 with sigma of 0.02
 O4-C6'A
 1.2 with sigma of 0.02
 O3-C7'_$1 = O3-C6
 1.45 with sigma of 0.02
3. Uiso/Uaniso restraints and constraints
C19 \\sim C4: within 2A with sigma of 0.005 and sigma for terminal atoms of 0.01
Uanis(C19) \\sim Ueq: with sigma of 0.005 and sigma for terminal atoms of 0.01
4. Others
 Fixed Sof: O3(0.5) O4(0.5) N1(0.5) C6'A(0.5) H5(0.5) C6(0.5) H6(0.5) C7(0.5)
 H7(0.5) C7'(0.5)
5.a Ternary CH refined with riding coordinates:
 C6(H6), C7(H7), C15(H15)
5.b Secondary CH2 refined with riding coordinates:
 C1(H1A,H1B), C2(H2A,H2B), C3(H3A,H3B)
5.c Aromatic/amide H refined with riding coordinates:
 C14(H14)
5.d Idealised Me refined as rotating group:
 C16(H16A,H16B,H16C), C17(H17A,H17B,H17C), C18(H18A,H18B,H18C), C19(H19A,H19B,
 H19C), C20(H20A,H20B,H20C)
;
_shelx_shelxl_version_number 2014/7
_olex2_submission_special_instructions 'No special instructions were received'

loop_
_space_group_symop_operation_xyz
'x, y, z'
'-x, -y, z'
'x+1/2, -y+1/2, -z'
'-x+1/2, y+1/2, -z'

loop_
_atom_site_label
_atom_site_type_symbol
_atom_site_fract_x
_atom_site_fract_y
_atom_site_fract_z
_atom_site_U_iso_or_equiv
_atom_site_adp_type
_atom_site_occupancy
_atom_site_site_symmetry_order
_atom_site_calc_flag
_atom_site_refinement_flags_posn
_atom_site_refinement_flags_adp
_atom_site_refinement_flags_occupancy
_atom_site_disorder_assembly
_atom_site_disorder_group
O1 O 0.5625(3) 0.24812(13) 0.6714(8) 0.0809(12) Uani 1 1 d . . . . .
O2 O 0.4031(4) 0.25445(19) 0.9776(9) 0.1040(16) Uani 1 1 d . . . . .
O3 O 0.5855(4) -0.0240(2) 0.4483(10) 0.0518(14) Uani 0.5 1 d D . P A 1
O4 O 0.6027(6) 0.0311(3) 0.1907(12) 0.0715(18) Uani 0.5 1 d D . P B 2
N1 N 0.4453(5) 0.0026(3) 0.6937(12) 0.0509(15) Uani 0.5 1 d . . P B 2
C1 C 0.7568(4) 0.1739(2) 0.6173(10) 0.0663(13) Uani 1 1 d . . . . .
H1A H 0.7430 0.2148 0.6064 0.080 Uiso 1 1 calc R . . . .
H1B H 0.7584 0.1641 0.7749 0.080 Uiso 1 1 calc R . . . .
C6'A C 0.6118(12) 0.0508(5) 0.374(2) 0.056(3) Uani 0.5 1 d D . P B 2
C2 C 0.8684(5) 0.1615(3) 0.5189(14) 0.097(2) Uani 1 1 d . . . . .
H2A H 0.8708 0.1765 0.3678 0.116 Uiso 1 1 calc R . . . .
H2B H 0.9243 0.1813 0.6056 0.116 Uiso 1 1 calc R . . . .
C3 C 0.8954(5) 0.1010(3) 0.5127(14) 0.096(2) Uani 1 1 d . . . . .
H3A H 0.9038 0.0875 0.6650 0.116 Uiso 1 1 calc R . . . .
H3B H 0.9663 0.0965 0.4386 0.116 Uiso 1 1 calc R . . . .
C4 C 0.8067(7) 0.0616(4) 0.3891(13) 0.111(3) Uani 1 1 d . U . . .
C5 C 0.6935(4) 0.0764(2) 0.4969(10) 0.0675(13) Uani 1 1 d . . . . .
H5 H 0.708(10) 0.063(5) 0.65(2) 0.081 Uiso 0.5 1 d R . P C 2
C6 C 0.5803(10) 0.0384(5) 0.445(2) 0.044(2) Uani 0.5 1 d D . P A 1
H6 H 0.5482 0.0509 0.3033 0.053 Uiso 0.5 1 calc R . P A 1
C7 C 0.4953(14) 0.0463(8) 0.630(2) 0.046(3) Uani 0.5 1 d D . P A 1
H7 H 0.5049 0.0199 0.7556 0.055 Uiso 0.5 1 calc R . P A 1
C7' C 0.5153(12) 0.0451(7) 0.545(3) 0.047(3) Uani 0.5 1 d D . P B 2
C8 C 0.4850(4) 0.10223(18) 0.6927(9) 0.0620(12) Uani 1 1 d . . . . .
C9 C 0.5549(3) 0.14642(17) 0.6468(8) 0.0522(10) Uani 1 1 d . . . . .
C10 C 0.6597(4) 0.1417(2) 0.5059(9) 0.0588(11) Uani 1 1 d . . . . .
C11 C 0.5204(4) 0.20331(19) 0.7291(8) 0.0592(11) Uani 1 1 d . . . . .
C12 C 0.4202(4) 0.2081(2) 0.8885(9) 0.0709(13) Uani 1 1 d . . . . .
C13 C 0.3502(4) 0.1588(3) 0.9204(10) 0.0775(16) Uani 1 1 d . . . . .
C14 C 0.3849(4) 0.1085(3) 0.8315(12) 0.0826(18) Uani 1 1 d . . . . .
H14 H 0.3429 0.0759 0.8599 0.099 Uiso 1 1 calc R . . . .
C15 C 0.2479(5) 0.1668(4) 1.0638(11) 0.101(2) Uani 1 1 d . . . . .
H15 H 0.2268 0.2072 1.0493 0.121 Uiso 1 1 calc R . . . .
C16 C 0.2746(6) 0.1575(3) 1.3071(11) 0.095(2) Uani 1 1 d . . . . .
H16A H 0.3070 0.1203 1.3263 0.143 Uiso 1 1 calc GR . . . .
H16B H 0.2078 0.1601 1.3938 0.143 Uiso 1 1 calc GR . . . .
H16C H 0.3259 0.1863 1.3563 0.143 Uiso 1 1 calc GR . . . .
C17 C 0.1518(5) 0.1334(5) 0.9903(16) 0.126(3) Uani 1 1 d . . . . .
H17A H 0.1337 0.1435 0.8390 0.189 Uiso 1 1 calc GR . . . .
H17B H 0.0898 0.1416 1.0856 0.189 Uiso 1 1 calc GR . . . .
H17C H 0.1690 0.0933 0.9982 0.189 Uiso 1 1 calc GR . . . .
C18 C 0.8342(5) 0.0003(3) 0.4551(13) 0.094(2) Uani 1 1 d . . . . .
H18A H 0.8396 -0.0023 0.6149 0.141 Uiso 1 1 calc GR . . . .
H18B H 0.9035 -0.0106 0.3890 0.141 Uiso 1 1 calc GR . . . .
H18C H 0.7768 -0.0248 0.4030 0.141 Uiso 1 1 calc GR . . . .
C19 C 0.8139(10) 0.0676(5) 0.1439(19) 0.169(4) Uani 1 1 d . U . . .
H19A H 0.7491 0.0513 0.0762 0.253 Uiso 1 1 calc GR . . . .
H19B H 0.8785 0.0480 0.0904 0.253 Uiso 1 1 calc GR . . . .
H19C H 0.8187 0.1074 0.1055 0.253 Uiso 1 1 calc GR . . . .
C20 C 0.6327(5) 0.1681(3) 0.2748(10) 0.0845(17) Uani 1 1 d . . . . .
H20A H 0.5730 0.1472 0.2071 0.127 Uiso 1 1 calc GR . . . .
H20B H 0.6969 0.1660 0.1807 0.127 Uiso 1 1 calc GR . . . .
H20C H 0.6114 0.2074 0.2934 0.127 Uiso 1 1 calc GR . . . .

loop_
_atom_site_aniso_label
_atom_site_aniso_U_11
_atom_site_aniso_U_22
_atom_site_aniso_U_33
_atom_site_aniso_U_23
_atom_site_aniso_U_13
_atom_site_aniso_U_12
O1 0.073(2) 0.0465(16) 0.123(3) 0.0004(19) 0.003(2) -0.0006(16)
O2 0.120(4) 0.094(3) 0.098(3) 0.000(2) 0.029(3) 0.042(3)
O3 0.042(3) 0.047(3) 0.067(4) -0.005(3) 0.005(3) -0.003(2)
O4 0.068(4) 0.085(4) 0.061(4) -0.020(4) 0.006(3) -0.019(3)
N1 0.037(3) 0.046(3) 0.070(4) -0.004(4) 0.001(3) -0.004(3)
C1 0.050(2) 0.065(3) 0.084(3) 0.010(3) 0.002(2) -0.006(2)
C6'A 0.053(7) 0.044(6) 0.071(9) 0.001(5) 0.013(6) -0.003(5)
C2 0.056(3) 0.121(5) 0.113(5) 0.022(4) 0.011(3) 0.003(3)
C3 0.057(3) 0.118(5) 0.114(5) 0.022(4) 0.015(3) 0.009(3)
C4 0.106(5) 0.144(6) 0.083(4) -0.015(4) 0.014(4) 0.074(4)
C5 0.055(2) 0.072(3) 0.076(3) -0.014(3) -0.012(2) 0.017(2)
C6 0.035(7) 0.046(6) 0.051(7) -0.003(5) 0.001(5) -0.001(4)
C7 0.034(5) 0.055(6) 0.049(8) 0.014(7) 0.003(6) -0.003(4)
C7' 0.041(8) 0.049(5) 0.052(9) 0.007(8) -0.001(7) -0.010(5)
C8 0.049(2) 0.052(2) 0.084(3) 0.010(2) -0.019(2) -0.0003(18)
C9 0.046(2) 0.050(2) 0.061(2) 0.0011(19) -0.0081(19) -0.0010(17)
C10 0.053(2) 0.060(2) 0.063(3) 0.002(2) -0.007(2) 0.0078(19)
C11 0.053(2) 0.056(2) 0.069(3) 0.003(2) -0.004(2) 0.009(2)
C12 0.068(3) 0.077(3) 0.068(3) 0.003(3) 0.003(2) 0.019(3)
C13 0.051(3) 0.112(4) 0.070(3) 0.014(3) -0.002(2) 0.016(3)
C14 0.051(3) 0.095(4) 0.101(4) 0.032(4) -0.015(3) -0.024(3)
C15 0.057(3) 0.165(7) 0.082(4) 0.024(4) 0.005(3) 0.013(4)
C16 0.080(4) 0.133(6) 0.073(4) 0.030(4) 0.012(3) 0.027(4)
C17 0.053(3) 0.212(9) 0.114(6) -0.004(6) 0.012(4) -0.021(4)
C18 0.056(3) 0.084(3) 0.143(6) -0.033(4) -0.006(3) 0.023(3)
C19 0.176(7) 0.216(8) 0.114(6) -0.013(6) 0.019(6) 0.100(6)
C20 0.079(3) 0.106(4) 0.068(3) 0.011(3) 0.001(3) 0.027(3)

loop_
_atom_type_symbol
_atom_type_description
_atom_type_scat_dispersion_real
_atom_type_scat_dispersion_imag
_atom_type_scat_source
C C 0.0181 0.0091 'International Tables Vol C Tables 4.2.6.8 and 6.1.1.4'
H H 0.0000 0.0000 'International Tables Vol C Tables 4.2.6.8 and 6.1.1.4'
N N 0.0311 0.0180 'International Tables Vol C Tables 4.2.6.8 and 6.1.1.4'
O O 0.0492 0.0322 'International Tables Vol C Tables 4.2.6.8 and 6.1.1.4'

loop_
_geom_angle_atom_site_label_1
_geom_angle_atom_site_label_2
_geom_angle_atom_site_label_3
_geom_angle
_geom_angle_site_symmetry_1
_geom_angle_site_symmetry_3
C6 O3 C7 108.5(9) . 2_655
N1 N1 C7' 67.5(7) 2_655 2_655
N1 N1 C7' 61.6(7) 2_655 .
C7' N1 C7' 87.9(12) 2_655 .
H1A C1 H1B 107.6 . .
C2 C1 H1A 108.6 . .
C2 C1 H1B 108.6 . .
C2 C1 C10 114.7(5) . .
C10 C1 H1A 108.6 . .
C10 C1 H1B 108.6 . .
O4 C6'A C5 136.6(12) . .
O4 C6'A C7' 120.1(12) . .
C5 C6'A C7' 103.1(10) . .
C1 C2 H2A 108.8 . .
C1 C2 H2B 108.8 . .
H2A C2 H2B 107.7 . .
C3 C2 C1 113.6(5) . .
C3 C2 H2A 108.8 . .
C3 C2 H2B 108.8 . .
C2 C3 H3A 108.5 . .
C2 C3 H3B 108.5 . .
C2 C3 C4 115.1(6) . .
H3A C3 H3B 107.5 . .
C4 C3 H3A 108.5 . .
C4 C3 H3B 108.5 . .
C5 C4 C3 105.6(5) . .
C18 C4 C3 106.1(6) . .
C18 C4 C5 107.2(7) . .
C19 C4 C3 111.5(9) . .
C19 C4 C5 116.3(7) . .
C19 C4 C18 109.6(7) . .
C6'A C5 C4 108.4(8) . .
C6'A C5 H5 119(7) . .
C6'A C5 C10 104.7(6) . .
C4 C5 H5 99(7) . .
C4 C5 C6 122.0(6) . .
C4 C5 C10 117.3(6) . .
C10 C5 H5 108(7) . .
C10 C5 C6 108.1(5) . .
O3 C6 C5 119.9(8) . .
O3 C6 H6 109.0 . .
O3 C6 C7 98.2(12) . .
C5 C6 H6 109.0 . .
C7 C6 C5 110.9(10) . .
C7 C6 H6 109.0 . .
O3 C7 H7 113.6 2_655 .
C6 C7 O3 82.9(8) . 2_655
C6 C7 H7 113.6 . .
C8 C7 O3 117.2(12) . 2_655
C8 C7 C6 112.3(12) . .
C8 C7 H7 113.6 . .
N1 C7' N1 50.9(7) 2_655 .
N1 C7' C6'A 102.4(11) 2_655 .
N1 C7' C8 95.1(9) . .
N1 C7' C8 110.8(10) 2_655 .
C6'A C7' N1 145.6(13) . .
C6'A C7' C8 116.8(11) . .
C7 C8 C14 109.0(7) . .
C9 C8 C7 127.9(8) . .
C9 C8 C7' 111.7(7) . .
C9 C8 C14 123.1(5) . .
C14 C8 C7' 124.5(6) . .
C8 C9 C10 124.9(4) . .
C8 C9 C11 116.1(4) . .
C11 C9 C10 118.9(4) . .
C1 C10 C5 106.8(4) . .
C1 C10 C20 110.6(4) . .
C9 C10 C1 110.9(4) . .
C9 C10 C5 107.6(4) . .
C9 C10 C20 106.9(4) . .
C20 C10 C5 114.1(4) . .
O1 C11 C9 124.2(4) . .
O1 C11 C12 116.2(4) . .
C9 C11 C12 119.5(4) . .
O2 C12 C11 117.7(5) . .
O2 C12 C13 123.3(5) . .
C13 C12 C11 118.9(5) . .
C12 C13 C15 117.1(6) . .
C14 C13 C12 117.3(5) . .
C14 C13 C15 125.5(6) . .
C8 C14 H14 118.0 . .
C13 C14 C8 124.1(5) . .
C13 C14 H14 118.0 . .
C13 C15 H15 106.2 . .
C16 C15 C13 110.8(5) . .
C16 C15 H15 106.2 . .
C17 C15 C13 114.2(7) . .
C17 C15 H15 106.2 . .
C17 C15 C16 112.5(7) . .
C15 C16 H16A 109.5 . .
C15 C16 H16B 109.5 . .
C15 C16 H16C 109.5 . .
H16A C16 H16B 109.5 . .
H16A C16 H16C 109.5 . .
H16B C16 H16C 109.5 . .
C15 C17 H17A 109.5 . .
C15 C17 H17B 109.5 . .
C15 C17 H17C 109.5 . .
H17A C17 H17B 109.5 . .
H17A C17 H17C 109.5 . .
H17B C17 H17C 109.5 . .
C4 C18 H18A 109.5 . .
C4 C18 H18B 109.5 . .
C4 C18 H18C 109.5 . .
H18A C18 H18B 109.5 . .
H18A C18 H18C 109.5 . .
H18B C18 H18C 109.5 . .
C4 C19 H19A 109.5 . .
C4 C19 H19B 109.5 . .
C4 C19 H19C 109.5 . .
H19A C19 H19B 109.5 . .
H19A C19 H19C 109.5 . .
H19B C19 H19C 109.5 . .
C10 C20 H20A 109.5 . .
C10 C20 H20B 109.5 . .
C10 C20 H20C 109.5 . .
H20A C20 H20B 109.5 . .
H20A C20 H20C 109.5 . .
H20B C20 H20C 109.5 . .

loop_
_geom_bond_atom_site_label_1
_geom_bond_atom_site_label_2
_geom_bond_distance
_geom_bond_site_symmetry_2
O1 C11 1.214(6) .
O2 C12 1.224(7) .
O3 C6 1.458(12) .
O3 C7 1.549(17) 2_655
O4 C6'A 1.197(14) .
N1 N1 1.326(13) 2_655
N1 C7' 1.578(16) .
N1 C7' 1.503(18) 2_655
C1 H1A 0.9700 .
C1 H1B 0.9700 .
C1 C2 1.499(8) .
C1 C10 1.544(7) .
C6'A C5 1.367(15) .
C6'A C7' 1.554(16) .
C2 H2A 0.9700 .
C2 H2B 0.9700 .
C2 C3 1.449(9) .
C3 H3A 0.9700 .
C3 H3B 0.9700 .
C3 C4 1.595(11) .
C4 C5 1.551(8) .
C4 C18 1.520(10) .
C4 C19 1.476(13) .
C5 H5 0.99(14) .
C5 C6 1.659(12) .
C5 C10 1.580(7) .
C6 H6 0.9800 .
C6 C7 1.517(13) .
C7 O3 1.549(17) 2_655
C7 H7 0.9800 .
C7 C8 1.36(2) .
C7' N1 1.503(18) 2_655
C7' C8 1.642(18) .
C8 C9 1.361(6) .
C8 C14 1.474(8) .
C9 C10 1.524(7) .
C9 C11 1.477(6) .
C10 C20 1.548(7) .
C11 C12 1.544(7) .
C12 C13 1.440(9) .
C13 C14 1.356(9) .
C13 C15 1.516(8) .
C14 H14 0.9300 .
C15 H15 0.9800 .
C15 C16 1.506(9) .
C15 C17 1.465(10) .
C16 H16A 0.9600 .
C16 H16B 0.9600 .
C16 H16C 0.9600 .
C17 H17A 0.9600 .
C17 H17B 0.9600 .
C17 H17C 0.9600 .
C18 H18A 0.9600 .
C18 H18B 0.9600 .
C18 H18C 0.9600 .
C19 H19A 0.9600 .
C19 H19B 0.9600 .
C19 H19C 0.9600 .
C20 H20A 0.9600 .
C20 H20B 0.9600 .
C20 H20C 0.9600 .

loop_
_geom_torsion_atom_site_label_1
_geom_torsion_atom_site_label_2
_geom_torsion_atom_site_label_3
_geom_torsion_atom_site_label_4
_geom_torsion
_geom_torsion_site_symmetry_1
_geom_torsion_site_symmetry_4
O1 C11 C12 O2 -13.2(8) . .
O1 C11 C12 C13 165.1(5) . .
O2 C12 C13 C14 -173.1(6) . .
O2 C12 C13 C15 2.9(8) . .
O3 C6 C7 O3 -73.2(8) . 2_655
O3 C6 C7 C8 170.2(10) . .
O3 C7 C8 C9 -108.5(11) 2_655 .
O3 C7 C8 C14 73.6(10) 2_655 .
O4 C6'A C5 C4 -18.8(18) . .
O4 C6'A C5 C10 107.1(16) . .
O4 C6'A C7' N1 67(2) . .
O4 C6'A C7' N1 102.2(13) . 2_655
O4 C6'A C7' C8 -136.6(12) . .
N1 N1 C7' C6'A 45.9(19) 2_655 .
N1 N1 C7' C8 -112.7(8) 2_655 .
N1 C7' C8 C9 114.1(8) 2_655 .
N1 C7' C8 C9 164.1(5) . .
N1 C7' C8 C14 -74.9(11) 2_655 .
N1 C7' C8 C14 -24.9(11) . .
C1 C2 C3 C4 54.7(9) . .
C6'A C5 C10 C1 -173.1(7) . .
C6'A C5 C10 C9 67.8(8) . .
C6'A C5 C10 C20 -50.6(8) . .
C6'A C7' C8 C9 -2.6(14) . .
C6'A C7' C8 C14 168.4(8) . .
C2 C1 C10 C5 50.4(6) . .
C2 C1 C10 C9 167.4(5) . .
C2 C1 C10 C20 -74.2(6) . .
C2 C3 C4 C5 -51.6(8) . .
C2 C3 C4 C18 -165.2(6) . .
C2 C3 C4 C19 75.6(8) . .
C3 C4 C5 C6'A 170.5(7) . .
C3 C4 C5 C6 -170.6(7) . .
C3 C4 C5 C10 52.2(7) . .
C4 C5 C6 O3 45.0(14) . .
C4 C5 C6 C7 158.3(10) . .
C4 C5 C10 C1 -52.9(6) . .
C4 C5 C10 C9 -172.1(5) . .
C4 C5 C10 C20 69.6(6) . .
C5 C6'A C7' N1 -73.5(11) . 2_655
C5 C6'A C7' N1 -108.3(19) . .
C5 C6'A C7' C8 47.7(14) . .
C5 C6 C7 O3 160.3(8) . 2_655
C5 C6 C7 C8 43.8(14) . .
C6 C5 C10 C1 164.4(6) . .
C6 C5 C10 C9 45.3(7) . .
C6 C5 C10 C20 -73.1(8) . .
C6 C7 C8 C9 -15.1(15) . .
C6 C7 C8 C14 167.1(9) . .
C7 O3 C6 C5 120.0(8) 2_655 .
C7 O3 C6 C7 0.1(11) 2_655 .
C7 C8 C9 C10 1.8(11) . .
C7 C8 C9 C11 177.6(9) . .
C7 C8 C14 C13 -179.6(8) . .
C7' N1 C7' N1 -65.4(9) 2_655 2_655
C7' N1 C7' C6'A -20(2) 2_655 .
C7' N1 C7' C8 -178.2(10) 2_655 .
C7' C6'A C5 C4 155.8(9) . .
C7' C6'A C5 C10 -78.3(10) . .
C7' C8 C9 C10 -9.4(9) . .
C7' C8 C9 C11 166.4(7) . .
C7' C8 C14 C13 -167.7(8) . .
C8 C9 C10 C1 -135.7(5) . .
C8 C9 C10 C5 -19.3(6) . .
C8 C9 C10 C20 103.6(5) . .
C8 C9 C11 O1 -167.1(5) . .
C8 C9 C11 C12 9.2(6) . .
C9 C8 C14 C13 2.4(8) . .
C9 C11 C12 O2 170.2(5) . .
C9 C11 C12 C13 -11.5(7) . .
C10 C1 C2 C3 -54.6(8) . .
C10 C5 C6 O3 -174.4(9) . .
C10 C5 C6 C7 -61.1(12) . .
C10 C9 C11 O1 8.9(7) . .
C10 C9 C11 C12 -174.8(4) . .
C11 C9 C10 C1 48.7(5) . .
C11 C9 C10 C5 165.1(4) . .
C11 C9 C10 C20 -72.0(5) . .
C11 C12 C13 C14 8.7(7) . .
C11 C12 C13 C15 -175.3(5) . .
C12 C13 C14 C8 -4.3(8) . .
C12 C13 C15 C16 -87.0(8) . .
C12 C13 C15 C17 144.8(7) . .
C14 C8 C9 C10 179.5(4) . .
C14 C8 C9 C11 -4.8(7) . .
C14 C13 C15 C16 88.7(9) . .
C14 C13 C15 C17 -39.6(10) . .
C15 C13 C14 C8 -180.0(5) . .
C18 C4 C5 C6'A -76.8(8) . .
C18 C4 C5 C6 -57.8(9) . .
C18 C4 C5 C10 165.0(5) . .
C19 C4 C5 C6'A 46.2(12) . .
C19 C4 C5 C6 65.2(12) . .
C19 C4 C5 C10 -72.0(10) . .
